data_4115316
loop_
_publ_author_name
'Katharine E. Stitzer'
'Mark D. Smith'
'William R. Gemmill'
'Hans-Conrad zur Loye'

_publ_section_title
;
 Novel Mixed-Valent (V/VI) Triple Perovskite Ruthenates: Observation of a
 Complex Low-Temperature Structural and Magnetic Transition
;
_journal_name_full 'Journal of the American Chemical Society'
_journal_page_first 13877
_journal_page_last 13885
_journal_paper_doi 10.1021/ja0271781
_journal_volume 124
_journal_year 2002
_chemical_formula_sum 'Ba3 Na O9 Ru2'
_chemical_formula_weight 781.15
_chemical_name_systematic
; 
 ? 
;
_space_group_IT_number 194
_symmetry_cell_setting hexagonal
_symmetry_space_group_name_Hall '-P 6c 2c'
_symmetry_space_group_name_H-M 'P 63/m m c'
_atom_sites_solution_hydrogens geom
_atom_sites_solution_primary direct
_atom_sites_solution_secondary difmap
_audit_creation_method SHELXL-97
_cell_angle_alpha 90.00
_cell_angle_beta 90.00
_cell_angle_gamma 120.00
_cell_formula_units_Z 2
_cell_length_a 5.8729(2)
_cell_length_b 5.8729(2)
_cell_length_c 14.4676(7)
_cell_measurement_reflns_used 4313
_cell_measurement_temperature 293(2)
_cell_measurement_theta_max 37.808
_cell_measurement_theta_min 2.816
_cell_volume 432.15(3)
_computing_cell_refinement 'SAINT+ NT V6.02a (Bruker, 1998)'
_computing_data_collection 'SMART NT V5.625 (Bruker, 2000)'
_computing_data_reduction 'SAINT+ NT V6.02a'
_computing_molecular_graphics 'SHELXTL V5.1 (Sheldrick, 1997)'
_computing_publication_material 'SHELXTL V5.1'
_computing_structure_refinement 'SHELXL-97 (Sheldrick, 1997)'
_computing_structure_solution 'SHELXS-97 (Sheldrick, 1990)'
_diffrn_ambient_temperature 293(2)
_diffrn_measured_fraction_theta_full 1.000
_diffrn_measured_fraction_theta_max 1.000
_diffrn_measurement_device_type 'Bruker SMART APEX CCD diffractometer'
_diffrn_measurement_method 'omega scans'
_diffrn_radiation_monochromator graphite
_diffrn_radiation_source 'fine-focus sealed tube'
_diffrn_radiation_type MoK\a
_diffrn_radiation_wavelength 0.71073
_diffrn_reflns_av_R_equivalents 0.0279
_diffrn_reflns_av_sigmaI/netI 0.0132
_diffrn_reflns_limit_h_max 9
_diffrn_reflns_limit_h_min -5
_diffrn_reflns_limit_k_max 5
_diffrn_reflns_limit_k_min -9
_diffrn_reflns_limit_l_max 24
_diffrn_reflns_limit_l_min -24
_diffrn_reflns_number 5370
_diffrn_reflns_theta_full 37.81
_diffrn_reflns_theta_max 37.81
_diffrn_reflns_theta_min 2.82
_exptl_absorpt_coefficient_mu 16.956
_exptl_absorpt_correction_T_max 0.2763
_exptl_absorpt_correction_T_min 0.1781
_exptl_absorpt_correction_type multi-scan
_exptl_absorpt_process_details '(SADABS, Bruker, 1997)'
_exptl_crystal_colour black
_exptl_crystal_density_diffrn 6.003
_exptl_crystal_description block
_exptl_crystal_F_000 678
_exptl_crystal_size_max 0.20
_exptl_crystal_size_mid 0.16
_exptl_crystal_size_min 0.10
_refine_diff_density_max 1.296
_refine_diff_density_min -1.354
_refine_diff_density_rms 0.189
_refine_ls_extinction_coef 0.0369(12)
_refine_ls_extinction_expression Fc^*^=kFc[1+0.001xFc^2^\l^3^/sin(2\q)]^-1/4^
_refine_ls_extinction_method SHELXL
_refine_ls_goodness_of_fit_ref 1.138
_refine_ls_hydrogen_treatment mixed
_refine_ls_matrix_type full
_refine_ls_number_parameters 22
_refine_ls_number_reflns 492
_refine_ls_number_restraints 0
_refine_ls_restrained_S_all 1.138
_refine_ls_R_factor_all 0.0233
_refine_ls_R_factor_gt 0.0213
_refine_ls_shift/su_max 0.000
_refine_ls_shift/su_mean 0.000
_refine_ls_structure_factor_coef Fsqd
_refine_ls_weighting_details 'calc w=1/[\s^2^(Fo^2^)+(0.0191P)^2^+2.5000P] where P=(Fo^2^+2Fc^2^)/3'
_refine_ls_weighting_scheme calc
_refine_ls_wR_factor_gt 0.0485
_refine_ls_wR_factor_ref 0.0494
_reflns_number_gt 473
_reflns_number_total 492
_reflns_threshold_expression >2sigma(I)
_cod_data_source_file ja0271781_s1_2.cif
_cod_data_source_block k2172bs
_cod_database_code 4115316

loop_
_symmetry_equiv_pos_as_xyz
'x, y, z'
'-y, x-y, z'
'-x+y, -x, z'
'-x, -y, z+1/2'
'y, -x+y, z+1/2'
'x-y, x, z+1/2'
'y, x, -z'
'x-y, -y, -z'
'-x, -x+y, -z'
'-y, -x, -z+1/2'
'-x+y, y, -z+1/2'
'x, x-y, -z+1/2'
'-x, -y, -z'
'y, -x+y, -z'
'x-y, x, -z'
'x, y, -z-1/2'
'-y, x-y, -z-1/2'
'-x+y, -x, -z-1/2'
'-y, -x, z'
'-x+y, y, z'
'x, x-y, z'
'y, x, z-1/2'
'x-y, -y, z-1/2'
'-x, -x+y, z-1/2'

loop_
_atom_site_label
_atom_site_type_symbol
_atom_site_fract_x
_atom_site_fract_y
_atom_site_fract_z
_atom_site_U_iso_or_equiv
_atom_site_adp_type
_atom_site_occupancy
_atom_site_symmetry_multiplicity
_atom_site_calc_flag
_atom_site_refinement_flags
Ba1 Ba 0.6667 0.3333 0.09236(3) 0.01732(11) Uani 1 6 d S
Ba2 Ba 0.0000 0.0000 0.2500 0.01152(12) Uani 1 12 d S
Na1 Na 0.0000 0.0000 0.0000 0.0087(5) Uani 1 12 d S
Ru1 Ru 0.3333 0.6667 0.15502(3) 0.00858(11) Uani 1 6 d S
O1 O 0.1778(3) 0.3556(6) 0.0899(2) 0.0184(5) Uani 1 2 d S
O2 O 0.0354(7) 0.5177(4) 0.2500 0.0121(6) Uani 1 4 d S

loop_
_atom_site_aniso_label
_atom_site_aniso_U_11
_atom_site_aniso_U_22
_atom_site_aniso_U_33
_atom_site_aniso_U_23
_atom_site_aniso_U_13
_atom_site_aniso_U_12
Ba1 0.01326(13) 0.01326(13) 0.02545(19) 0.000 0.000 0.00663(6)
Ba2 0.01076(14) 0.01076(14) 0.0130(2) 0.000 0.000 0.00538(7)
Na1 0.0085(8) 0.0085(8) 0.0090(12) 0.000 0.000 0.0042(4)
Ru1 0.00725(13) 0.00725(13) 0.01123(17) 0.000 0.000 0.00363(6)
O1 0.0183(10) 0.0131(12) 0.0222(11) -0.0083(10) -0.0041(5) 0.0065(6)
O2 0.0065(14) 0.0118(11) 0.0163(13) 0.000 0.000 0.0032(7)

loop_
_atom_type_symbol
_atom_type_description
_atom_type_scat_dispersion_real
_atom_type_scat_dispersion_imag
_atom_type_scat_source
O O 0.0106 0.0060 'International Tables Vol C Tables 4.2.6.8 and 6.1.1.4'
Na Na 0.0362 0.0249 'International Tables Vol C Tables 4.2.6.8 and 6.1.1.4'
Ru Ru -1.2594 0.8363 'International Tables Vol C Tables 4.2.6.8 and 6.1.1.4'
Ba Ba -0.3244 2.2819 'International Tables Vol C Tables 4.2.6.8 and 6.1.1.4'

loop_
_geom_angle_atom_site_label_1
_geom_angle_atom_site_label_2
_geom_angle_atom_site_label_3
_geom_angle
_geom_angle_site_symmetry_1
_geom_angle_site_symmetry_3
O1 Ba1 O1 119.985(2) 1_655 3
O1 Ba1 O1 64.40(12) 1_655 2_655
O1 Ba1 O1 55.59(12) 3 2_655
O1 Ba1 O1 119.985(3) 1_655 2_665
O1 Ba1 O1 119.985(3) 3 2_665
O1 Ba1 O1 175.37(12) 2_655 2_665
O1 Ba1 O1 55.59(12) 1_655 3_665
O1 Ba1 O1 175.37(12) 3 3_665
O1 Ba1 O1 119.985(3) 2_655 3_665
O1 Ba1 O1 64.40(12) 2_665 3_665
O1 Ba1 O1 175.37(12) 1_655 .
O1 Ba1 O1 64.40(12) 3 .
O1 Ba1 O1 119.985(3) 2_655 .
O1 Ba1 O1 55.59(12) 2_665 .
O1 Ba1 O1 119.985(3) 3_665 .
O1 Ba1 O2 56.48(7) 1_655 1_655
O1 Ba1 O2 123.15(7) 3 1_655
O1 Ba1 O2 91.95(6) 2_655 1_655
O1 Ba1 O2 91.95(6) 2_665 1_655
O1 Ba1 O2 56.48(7) 3_665 1_655
O1 Ba1 O2 123.15(7) . 1_655
O1 Ba1 O2 91.95(6) 1_655 3
O1 Ba1 O2 56.48(7) 3 3
O1 Ba1 O2 56.48(7) 2_655 3
O1 Ba1 O2 123.15(7) 2_665 3
O1 Ba1 O2 123.15(7) 3_665 3
O1 Ba1 O2 91.95(6) . 3
O2 Ba1 O2 66.74(9) 1_655 3
O1 Ba1 O2 123.15(7) 1_655 2_665
O1 Ba1 O2 91.95(6) 3 2_665
O1 Ba1 O2 123.15(7) 2_655 2_665
O1 Ba1 O2 56.48(7) 2_665 2_665
O1 Ba1 O2 91.95(6) 3_665 2_665
O1 Ba1 O2 56.48(7) . 2_665
O2 Ba1 O2 66.74(9) 1_655 2_665
O2 Ba1 O2 66.74(9) 3 2_665
O1 Ba1 O1 63.51(9) 1_655 15_655
O1 Ba1 O1 88.26(6) 3 15_655
O1 Ba1 O1 63.51(9) 2_655 15_655
O1 Ba1 O1 116.40(4) 2_665 15_655
O1 Ba1 O1 88.26(6) 3_665 15_655
O1 Ba1 O1 116.40(4) . 15_655
O2 Ba1 O1 119.92(6) 1_655 15_655
O2 Ba1 O1 119.92(6) 3 15_655
O2 Ba1 O1 171.55(7) 2_665 15_655
O1 Ba1 O1 116.40(4) 1_655 14
O1 Ba1 O1 63.51(9) 3 14
O1 Ba1 O1 88.26(6) 2_655 14
O1 Ba1 O1 88.26(6) 2_665 14
O1 Ba1 O1 116.40(4) 3_665 14
O1 Ba1 O1 63.51(9) . 14
O2 Ba1 O1 171.55(8) 1_655 14
O2 Ba1 O1 119.92(6) 3 14
O2 Ba1 O1 119.92(6) 2_665 14
O1 Ba1 O1 52.94(9) 15_655 14
O1 Ba1 O1 88.26(6) 1_655 13_665
O1 Ba1 O1 116.40(4) 3 13_665
O1 Ba1 O1 116.40(4) 2_655 13_665
O1 Ba1 O1 63.51(9) 2_665 13_665
O1 Ba1 O1 63.51(9) 3_665 13_665
O1 Ba1 O1 88.26(6) . 13_665
O2 Ba1 O1 119.92(6) 1_655 13_665
O2 Ba1 O1 171.55(8) 3 13_665
O2 Ba1 O1 119.92(6) 2_665 13_665
O1 Ba1 O1 52.94(9) 15_655 13_665
O1 Ba1 O1 52.94(9) 14 13_665
O1 Ba2 O1 144.17(4) 16_556 2
O1 Ba2 O1 64.40(9) 16_556 18_556
O1 Ba2 O1 144.17(4) 2 18_556
O1 Ba2 O1 144.17(4) 16_556 3
O1 Ba2 O1 64.40(9) 2 3
O1 Ba2 O1 104.06(11) 18_556 3
O1 Ba2 O1 64.40(9) 16_556 17_556
O1 Ba2 O1 104.06(11) 2 17_556
O1 Ba2 O1 64.40(9) 18_556 17_556
O1 Ba2 O1 144.17(4) 3 17_556
O1 Ba2 O1 104.06(11) 16_556 .
O1 Ba2 O1 64.40(9) 2 .
O1 Ba2 O1 144.17(4) 18_556 .
O1 Ba2 O1 64.40(9) 3 .
O1 Ba2 O1 144.17(4) 17_556 .
O1 Ba2 O2 56.59(5) 16_556 2_665
O1 Ba2 O2 120.87(5) 2 2_665
O1 Ba2 O2 92.16(4) 18_556 2_665
O1 Ba2 O2 92.16(4) 3 2_665
O1 Ba2 O2 120.87(5) 17_556 2_665
O1 Ba2 O2 56.59(5) . 2_665
O1 Ba2 O2 92.16(4) 16_556 3_455
O1 Ba2 O2 56.59(5) 2 3_455
O1 Ba2 O2 120.87(5) 18_556 3_455
O1 Ba2 O2 120.87(5) 3 3_455
O1 Ba2 O2 56.59(5) 17_556 3_455
O1 Ba2 O2 92.16(4) . 3_455
O2 Ba2 O2 120.0 2_665 3_455
O1 Ba2 O2 120.87(5) 16_556 1_545
O1 Ba2 O2 92.16(4) 2 1_545
O1 Ba2 O2 56.59(5) 18_556 1_545
O1 Ba2 O2 56.59(5) 3 1_545
O1 Ba2 O2 92.16(4) 17_556 1_545
O1 Ba2 O2 120.87(5) . 1_545
O2 Ba2 O2 120.0 2_665 1_545
O2 Ba2 O2 120.000(1) 3_455 1_545
O1 Ba2 O2 120.87(5) 16_556 2
O1 Ba2 O2 56.59(5) 2 2
O1 Ba2 O2 92.16(4) 18_556 2
O1 Ba2 O2 92.16(4) 3 2
O1 Ba2 O2 56.59(5) 17_556 2
O1 Ba2 O2 120.87(5) . 2
O2 Ba2 O2 172.99(14) 2_665 2
O2 Ba2 O2 52.99(14) 3_455 2
O2 Ba2 O2 67.01(14) 1_545 2
O1 Ba2 O2 56.59(5) 16_556 .
O1 Ba2 O2 92.16(4) 2 .
O1 Ba2 O2 120.87(5) 18_556 .
O1 Ba2 O2 120.87(5) 3 .
O1 Ba2 O2 92.16(4) 17_556 .
O1 Ba2 O2 56.59(5) . .
O2 Ba2 O2 52.99(14) 2_665 .
O2 Ba2 O2 67.01(14) 3_455 .
O2 Ba2 O2 172.99(14) 1_545 .
O2 Ba2 O2 120.0 2 .
O1 Ba2 O2 92.16(4) 16_556 3
O1 Ba2 O2 120.87(5) 2 3
O1 Ba2 O2 56.59(5) 18_556 3
O1 Ba2 O2 56.59(5) 3 3
O1 Ba2 O2 120.87(5) 17_556 3
O1 Ba2 O2 92.16(4) . 3
O2 Ba2 O2 67.01(14) 2_665 3
O2 Ba2 O2 172.99(14) 3_455 3
O2 Ba2 O2 52.99(14) 1_545 3
O2 Ba2 O2 120.000(1) 2 3
O2 Ba2 O2 120.000(1) . 3
O1 Na1 O1 180.00(16) 13 .
O1 Na1 O1 89.37(11) 13 15
O1 Na1 O1 90.63(11) . 15
O1 Na1 O1 89.37(11) 13 14
O1 Na1 O1 90.63(11) . 14
O1 Na1 O1 89.37(11) 15 14
O1 Na1 O1 90.63(11) 13 3
O1 Na1 O1 89.37(11) . 3
O1 Na1 O1 180.00(13) 15 3
O1 Na1 O1 90.63(11) 14 3
O1 Na1 O1 90.63(11) 13 2
O1 Na1 O1 89.37(11) . 2
O1 Na1 O1 90.63(11) 15 2
O1 Na1 O1 180.00(14) 14 2
O1 Na1 O1 89.37(11) 3 2
O1 Na1 Ba2 125.71(8) 13 .
O1 Na1 Ba2 54.29(8) . .
O1 Na1 Ba2 125.71(8) 15 .
O1 Na1 Ba2 125.71(8) 14 .
O1 Na1 Ba2 54.29(8) 3 .
O1 Na1 Ba2 54.29(8) 2 .
O1 Na1 Ba2 54.29(8) 13 13
O1 Na1 Ba2 125.71(8) . 13
O1 Na1 Ba2 54.29(8) 15 13
O1 Na1 Ba2 54.29(8) 14 13
O1 Na1 Ba2 125.71(8) 3 13
O1 Na1 Ba2 125.71(8) 2 13
Ba2 Na1 Ba2 180.0 . 13
O1 Na1 Ba1 53.721(4) 13 13_655
O1 Na1 Ba1 126.279(4) . 13_655
O1 Na1 Ba1 122.78(8) 15 13_655
O1 Na1 Ba1 53.721(4) 14 13_655
O1 Na1 Ba1 57.22(8) 3 13_655
O1 Na1 Ba1 126.279(4) 2 13_655
Ba2 Na1 Ba1 111.508(7) . 13_655
Ba2 Na1 Ba1 68.492(7) 13 13_655
O1 Na1 Ba1 126.279(4) 13 1_455
O1 Na1 Ba1 53.721(4) . 1_455
O1 Na1 Ba1 57.22(8) 15 1_455
O1 Na1 Ba1 126.279(4) 14 1_455
O1 Na1 Ba1 122.78(8) 3 1_455
O1 Na1 Ba1 53.721(4) 2 1_455
Ba2 Na1 Ba1 68.492(7) . 1_455
Ba2 Na1 Ba1 111.508(7) 13 1_455
Ba1 Na1 Ba1 180.000(13) 13_655 1_455
O1 Na1 Ba1 53.721(4) 13 13
O1 Na1 Ba1 126.279(4) . 13
O1 Na1 Ba1 53.721(4) 15 13
O1 Na1 Ba1 122.78(8) 14 13
O1 Na1 Ba1 126.279(4) 3 13
O1 Na1 Ba1 57.22(8) 2 13
Ba2 Na1 Ba1 111.508(7) . 13
Ba2 Na1 Ba1 68.492(7) 13 13
Ba1 Na1 Ba1 107.360(7) 13_655 13
Ba1 Na1 Ba1 72.640(7) 1_455 13
O1 Na1 Ba1 126.279(4) 13 .
O1 Na1 Ba1 53.721(4) . .
O1 Na1 Ba1 126.279(4) 15 .
O1 Na1 Ba1 57.22(8) 14 .
O1 Na1 Ba1 53.721(4) 3 .
O1 Na1 Ba1 122.78(8) 2 .
Ba2 Na1 Ba1 68.492(7) . .
Ba2 Na1 Ba1 111.508(7) 13 .
Ba1 Na1 Ba1 72.640(7) 13_655 .
Ba1 Na1 Ba1 107.360(7) 1_455 .
Ba1 Na1 Ba1 180.000(13) 13 .
O1 Ru1 O1 96.14(13) 3_565 .
O1 Ru1 O1 96.14(13) 3_565 2_665
O1 Ru1 O1 96.14(13) . 2_665
O1 Ru1 O2 91.47(9) 3_565 3_565
O1 Ru1 O2 168.59(12) . 3_565
O1 Ru1 O2 91.47(9) 2_665 3_565
O1 Ru1 O2 91.47(9) 3_565 .
O1 Ru1 O2 91.47(9) . .
O1 Ru1 O2 168.59(12) 2_665 .
O2 Ru1 O2 79.82(11) 3_565 .
O1 Ru1 O2 168.59(12) 3_565 2_665
O1 Ru1 O2 91.47(9) . 2_665
O1 Ru1 O2 91.47(9) 2_665 2_665
O2 Ru1 O2 79.82(10) 3_565 2_665
O2 Ru1 O2 79.82(10) . 2_665
O1 Ru1 Ru1 120.79(9) 3_565 16_556
O1 Ru1 Ru1 120.79(9) . 16_556
O1 Ru1 Ru1 120.79(10) 2_665 16_556
O2 Ru1 Ru1 47.80(7) 3_565 16_556
O2 Ru1 Ru1 47.80(7) . 16_556
O2 Ru1 Ru1 47.80(7) 2_665 16_556
O1 Ru1 Ba1 56.827(5) 3_565 1_455
O1 Ru1 Ba1 56.827(5) . 1_455
O1 Ru1 Ba1 134.24(10) 2_665 1_455
O2 Ru1 Ba1 122.096(13) 3_565 1_455
O2 Ru1 Ba1 57.17(7) . 1_455
O2 Ru1 Ba1 122.096(13) 2_665 1_455
Ru1 Ru1 Ba1 104.970(10) 16_556 1_455
O1 Ru1 Ba1 56.827(5) 3_565 1_565
O1 Ru1 Ba1 134.24(10) . 1_565
O1 Ru1 Ba1 56.827(5) 2_665 1_565
O2 Ru1 Ba1 57.17(7) 3_565 1_565
O2 Ru1 Ba1 122.096(13) . 1_565
O2 Ru1 Ba1 122.096(13) 2_665 1_565
Ru1 Ru1 Ba1 104.970(10) 16_556 1_565
Ba1 Ru1 Ba1 113.573(8) 1_455 1_565
O1 Ru1 Ba1 134.24(10) 3_565 .
O1 Ru1 Ba1 56.827(5) . .
O1 Ru1 Ba1 56.827(5) 2_665 .
O2 Ru1 Ba1 122.096(13) 3_565 .
O2 Ru1 Ba1 122.096(13) . .
O2 Ru1 Ba1 57.17(7) 2_665 .
Ru1 Ru1 Ba1 104.970(10) 16_556 .
Ba1 Ru1 Ba1 113.573(8) 1_455 .
Ba1 Ru1 Ba1 113.573(8) 1_565 .
O1 Ru1 Ba1 59.21(9) 3_565 13_665
O1 Ru1 Ba1 59.21(9) . 13_665
O1 Ru1 Ba1 59.21(10) 2_665 13_665
O2 Ru1 Ba1 132.20(7) 3_565 13_665
O2 Ru1 Ba1 132.20(7) . 13_665
O2 Ru1 Ba1 132.20(7) 2_665 13_665
Ru1 Ru1 Ba1 180.0 16_556 13_665
Ba1 Ru1 Ba1 75.030(10) 1_455 13_665
Ba1 Ru1 Ba1 75.030(10) 1_565 13_665
Ba1 Ru1 Ba1 75.030(10) . 13_665
O1 Ru1 Ba2 52.85(9) 3_565 1_565
O1 Ru1 Ba2 126.181(10) . 1_565
O1 Ru1 Ba2 126.181(10) 2_665 1_565
O2 Ru1 Ba2 53.446(5) 3_565 1_565
O2 Ru1 Ba2 53.446(4) . 1_565
O2 Ru1 Ba2 115.74(7) 2_665 1_565
Ru1 Ru1 Ba2 67.939(6) 16_556 1_565
Ba1 Ru1 Ba2 69.473(4) 1_455 1_565
Ba1 Ru1 Ba2 69.473(4) 1_565 1_565
Ba1 Ru1 Ba2 172.909(15) . 1_565
Ba1 Ru1 Ba2 112.061(6) 13_665 1_565
Ru1 O1 Na1 175.08(17) . .
Ru1 O1 Ba1 91.53(5) . 1_455
Na1 O1 Ba1 88.62(5) . 1_455
Ru1 O1 Ba1 91.53(5) . .
Na1 O1 Ba1 88.62(5) . .
Ba1 O1 Ba1 175.37(12) 1_455 .
Ru1 O1 Ba2 97.18(11) . .
Na1 O1 Ba2 87.74(10) . .
Ba1 O1 Ba2 88.09(6) 1_455 .
Ba1 O1 Ba2 88.09(6) . .
Ru1 O1 Ba1 89.81(11) . 13_665
Na1 O1 Ba1 85.26(9) . 13_665
Ba1 O1 Ba1 91.74(6) 1_455 13_665
Ba1 O1 Ba1 91.74(6) . 13_665
Ba2 O1 Ba1 173.00(11) . 13_665
Ru1 O2 Ru1 84.40(14) 16_556 .
Ru1 O2 Ba2 92.60(5) 16_556 1_565
Ru1 O2 Ba2 92.60(5) . 1_565
Ru1 O2 Ba2 92.60(5) 16_556 .
Ru1 O2 Ba2 92.60(5) . .
Ba2 O2 Ba2 172.99(14) 1_565 .
Ru1 O2 Ba1 171.63(12) 16_556 1_455
Ru1 O2 Ba1 87.228(17) . 1_455
Ba2 O2 Ba1 87.77(5) 1_565 1_455
Ba2 O2 Ba1 87.77(5) . 1_455
Ru1 O2 Ba1 87.228(17) 16_556 16_456
Ru1 O2 Ba1 171.63(12) . 16_456
Ba2 O2 Ba1 87.77(5) 1_565 16_456
Ba2 O2 Ba1 87.77(5) . 16_456
Ba1 O2 Ba1 101.14(11) 1_455 16_456

loop_
_geom_bond_atom_site_label_1
_geom_bond_atom_site_label_2
_geom_bond_distance
_geom_bond_site_symmetry_2
Ba1 O1 2.93885(16) 1_655
Ba1 O1 2.93885(16) 3
Ba1 O1 2.93885(16) 2_655
Ba1 O1 2.93885(16) 2_665
Ba1 O1 2.93885(16) 3_665
Ba1 O1 2.93885(16) .
Ba1 O2 2.953(2) 1_655
Ba1 O2 2.953(2) 3
Ba1 O2 2.953(2) 2_665
Ba1 O1 3.075(3) 15_655
Ba1 O1 3.075(3) 14
Ba1 O1 3.075(3) 13_665
Ba2 O1 2.939(3) 16_556
Ba2 O1 2.939(3) 2
Ba2 O1 2.939(3) 18_556
Ba2 O1 2.939(3) 3
Ba2 O1 2.939(3) 17_556
Ba2 O1 2.939(3) .
Ba2 O2 2.9420(2) 2_665
Ba2 O2 2.9420(2) 3_455
Ba2 O2 2.9420(2) 1_545
Ba2 O2 2.9420(2) 2
Ba2 O2 2.9420(2) .
Ba2 O2 2.9420(2) 3
Na1 O1 2.227(3) 13
Na1 O1 2.227(3) .
Na1 O1 2.227(3) 15
Na1 O1 2.227(3) 14
Na1 O1 2.227(3) 3
Na1 O1 2.227(3) 2
Na1 Ba2 3.61690(18) 13
Na1 Ba1 3.6445(2) 13_655
Na1 Ba1 3.6445(2) 1_455
Na1 Ba1 3.6445(2) 13
Ru1 O1 1.842(3) 3_565
Ru1 O1 1.842(3) .
Ru1 O1 1.842(3) 2_665
Ru1 O2 2.046(3) 3_565
Ru1 O2 2.046(3) .
Ru1 O2 2.046(3) 2_665
Ru1 Ru1 2.7482(9) 16_556
Ru1 Ba1 3.5098(2) 1_455
Ru1 Ba1 3.5098(2) 1_565
Ru1 Ba1 3.5789(6) 13_665
Ru1 Ba2 3.65858(19) 1_565
O1 Ba1 2.93885(16) 1_455
O1 Ba1 3.075(3) 13_665
O2 Ru1 2.046(3) 16_556
O2 Ba2 2.9420(2) 1_565
O2 Ba1 2.953(2) 1_455
O2 Ba1 2.953(2) 16_456
